data_4030567
loop_
_publ_author_name
'Marin, Lidia'
'Kudrjasova, Julija'
'Verstappen, Pieter'
'Penxten, Huguette'
'Robeyns, Koen'
'Lutsen, Laurence'
'Vanderzande, Dirk J. M.'
'Maes, Wouter'

_publ_section_title
;
 Quinoxaline-Based Cyclo(oligophenylenes).
;
_journal_issue 4
_journal_name_full 'The Journal of organic chemistry'
_journal_page_first 2425
_journal_page_last 2430
_journal_paper_doi 10.1021/jo502771a
_journal_volume 80
_journal_year 2015
_chemical_formula_moiety 'C80 H40 F8 N8, 3(C H Cl3)'
_chemical_formula_sum 'C83 H43 Cl9 F8 N8'
_chemical_formula_weight 1623.30
_chemical_name_systematic
; 
 ? 
;
_space_group_IT_number 14
_symmetry_cell_setting monoclinic
_symmetry_space_group_name_Hall '-P 2yn'
_symmetry_space_group_name_H-M 'P 1 21/n 1'
_atom_sites_solution_hydrogens geom
_atom_sites_solution_primary direct
_atom_sites_solution_secondary difmap
_audit_creation_method SHELXL-97
_cell_angle_alpha 90.00
_cell_angle_beta 104.829(19)
_cell_angle_gamma 90.00
_cell_formula_units_Z 4
_cell_length_a 19.293(3)
_cell_length_b 10.8085(10)
_cell_length_c 36.754(7)
_cell_measurement_reflns_used 2258
_cell_measurement_temperature 150(2)
_cell_measurement_theta_max 15.8873
_cell_measurement_theta_min 2.8848
_cell_volume 7409(2)
_computing_cell_refinement
;
CrysAlisPro, Agilent Technologies,
Version 1.171.36.21 (release 14-08-2012 CrysAlis171 .NET)
(compiled Sep 14 2012,17:21:16)
;
_computing_data_collection MAR
_computing_data_reduction
;
CrysAlisPro, Agilent Technologies,
Version 1.171.36.21 (release 14-08-2012 CrysAlis171 .NET)
(compiled Sep 14 2012,17:21:16)
;
_computing_molecular_graphics 'MERCURY (Macrae et al., 2008)'
_computing_publication_material
;  
'MERCURY (Macrae et al., 2008), 
Platon (Spek, 2009)'
;
_computing_structure_refinement 'SHELXL-97 (Sheldrick, 1997)'
_computing_structure_solution 'SHELXS-97 (Sheldrick, 1990)'
_diffrn_ambient_temperature 150(2)
_diffrn_measured_fraction_theta_full 0.961
_diffrn_measured_fraction_theta_max 0.961
_diffrn_measurement_device_type 'MAR345 image plate'
_diffrn_measurement_method '92 images, \D\F 1.5\% '
_diffrn_radiation_monochromator 'Xenocs Fox3D mirror'
_diffrn_radiation_source 'Rigaku UltraX 18 rotating anode'
_diffrn_radiation_type MoK\a
_diffrn_radiation_wavelength 0.71073
_diffrn_reflns_av_R_equivalents 0.0687
_diffrn_reflns_av_unetI/netI 0.0738
_diffrn_reflns_limit_h_max 14
_diffrn_reflns_limit_h_min -14
_diffrn_reflns_limit_k_max 8
_diffrn_reflns_limit_k_min -8
_diffrn_reflns_limit_l_max 27
_diffrn_reflns_limit_l_min -28
_diffrn_reflns_number 9539
_diffrn_reflns_theta_full 15.92
_diffrn_reflns_theta_max 15.92
_diffrn_reflns_theta_min 2.89
_exptl_absorpt_coefficient_mu 0.413
_exptl_absorpt_correction_T_max 1.00000
_exptl_absorpt_correction_T_min 0.74207
_exptl_absorpt_correction_type multi-scan
_exptl_absorpt_process_details
;
CrysAlisPro, Agilent Technologies,
Version 1.171.36.21 (release 14-08-2012 CrysAlis171 .NET)
(compiled Sep 14 2012,17:21:16)
Empirical absorption correction using spherical harmonics,
 implemented in SCALE3 ABSPACK scaling algorithm.
;
_exptl_crystal_colour colourless
_exptl_crystal_density_diffrn 1.455
_exptl_crystal_density_method 'not measured'
_exptl_crystal_description block
_exptl_crystal_F_000 3288
_exptl_crystal_size_max 0.15
_exptl_crystal_size_mid 0.12
_exptl_crystal_size_min 0.08
_refine_diff_density_max 0.723
_refine_diff_density_min -0.410
_refine_diff_density_rms 0.064
_refine_ls_extinction_method none
_refine_ls_goodness_of_fit_ref 1.041
_refine_ls_hydrogen_treatment constr
_refine_ls_matrix_type full
_refine_ls_number_parameters 903
_refine_ls_number_reflns 3437
_refine_ls_number_restraints 422
_refine_ls_restrained_S_all 1.019
_refine_ls_R_factor_all 0.1320
_refine_ls_R_factor_gt 0.0893
_refine_ls_shift/su_max 0.000
_refine_ls_shift/su_mean 0.000
_refine_ls_structure_factor_coef Fsqd
_refine_ls_weighting_details 'calc w=1/[\s^2^(Fo^2^)+(0.1294P)^2^+59.2400P] where P=(Fo^2^+2Fc^2^)/3'
_refine_ls_weighting_scheme calc
_refine_ls_wR_factor_gt 0.2268
_refine_ls_wR_factor_ref 0.2592
_reflns_number_gt 2263
_reflns_number_total 3437
_reflns_threshold_expression >2sigma(I)
_cod_data_source_file jo502771a_si_003.cif
_cod_data_source_block lm435_di_f1
_cod_depositor_comments 'Adding full bibliography for 4030567--4030568.cif.'
_cod_original_cell_volume 7409.2(19)
_cod_original_sg_symbol_H-M 'P 21/n'
_cod_database_code 4030567

loop_
_symmetry_equiv_pos_as_xyz
'x, y, z'
'-x+1/2, y+1/2, -z+1/2'
'-x, -y, -z'
'x-1/2, -y-1/2, z-1/2'

loop_
_atom_site_label
_atom_site_type_symbol
_atom_site_fract_x
_atom_site_fract_y
_atom_site_fract_z
_atom_site_U_iso_or_equiv
_atom_site_adp_type
_atom_site_occupancy
_atom_site_symmetry_multiplicity
_atom_site_calc_flag
_atom_site_refinement_flags
_atom_site_disorder_assembly
_atom_site_disorder_group
N1 N 0.5566(5) 0.3799(9) 0.3819(3) 0.057(3) Uani 1 1 d . . .
C2 C 0.4966(7) 0.4452(11) 0.3729(4) 0.047(3) Uani 1 1 d U . .
C3 C 0.4504(6) 0.4553(10) 0.3975(4) 0.041(3) Uani 1 1 d U . .
N4 N 0.4696(5) 0.4022(9) 0.4311(3) 0.054(3) Uani 1 1 d . . .
C5 C 0.5324(4) 0.3360(6) 0.4406(2) 0.046(4) Uani 1 1 d GU . .
C6 C 0.5751(5) 0.3230(7) 0.4157(2) 0.053(4) Uani 1 1 d GU . .
C7 C 0.6380(4) 0.2541(8) 0.4259(3) 0.064(4) Uani 1 1 d GU . .
H7 H 0.6672 0.2452 0.4088 0.077 Uiso 1 1 calc R . .
C8 C 0.6580(4) 0.1983(7) 0.4611(3) 0.071(4) Uani 1 1 d GU . .
C9 C 0.6152(5) 0.2113(7) 0.4861(2) 0.064(4) Uani 1 1 d GU . .
C10 C 0.5524(4) 0.2801(7) 0.4758(2) 0.051(4) Uani 1 1 d GU . .
H10 H 0.5232 0.2890 0.4929 0.062 Uiso 1 1 calc R . .
C11 C 0.3818(3) 0.5240(6) 0.3898(2) 0.043(3) Uani 1 1 d GU . .
C12 C 0.3710(4) 0.6115(7) 0.41554(19) 0.051(4) Uani 1 1 d GU . .
H12 H 0.4075 0.6265 0.4380 0.061 Uiso 1 1 calc R . .
C13 C 0.3070(4) 0.6770(6) 0.4085(2) 0.055(4) Uani 1 1 d GU . .
H13 H 0.2996 0.7368 0.4261 0.066 Uiso 1 1 calc R . .
C14 C 0.2537(4) 0.6550(7) 0.3757(3) 0.048(3) Uani 1 1 d GU . .
C15 C 0.2645(3) 0.5676(8) 0.3499(2) 0.047(4) Uani 1 1 d GU . .
H15 H 0.2280 0.5526 0.3275 0.057 Uiso 1 1 calc R . .
C16 C 0.3285(4) 0.5021(6) 0.3570(2) 0.051(4) Uani 1 1 d GU . .
H16 H 0.3359 0.4423 0.3394 0.061 Uiso 1 1 calc R . .
C17 C 0.1852(3) 0.7241(5) 0.3697(2) 0.048(3) Uani 1 1 d GU . .
C18 C 0.1524(4) 0.7337(6) 0.39910(19) 0.047(3) Uani 1 1 d GU . .
H18 H 0.1743 0.6976 0.4228 0.056 Uiso 1 1 calc R . .
C19 C 0.0876(4) 0.7960(7) 0.3938(2) 0.049(4) Uani 1 1 d GU . .
H19 H 0.0652 0.8025 0.4139 0.059 Uiso 1 1 calc R . .
C20 C 0.0555(3) 0.8487(6) 0.3591(3) 0.047(3) Uani 1 1 d GU . .
C21 C 0.0883(4) 0.8392(7) 0.3297(2) 0.054(4) Uani 1 1 d GU . .
H21 H 0.0664 0.8752 0.3059 0.065 Uiso 1 1 calc R . .
C22 C 0.1532(4) 0.7769(6) 0.33494(19) 0.050(4) Uani 1 1 d GU . .
H22 H 0.1756 0.7703 0.3148 0.060 Uiso 1 1 calc R . .
N23 N -0.0173(5) 0.9924(9) 0.3810(3) 0.055(3) Uani 1 1 d . . .
C24 C -0.0148(7) 0.9086(11) 0.3545(4) 0.047(4) Uani 1 1 d U . .
C25 C -0.0763(7) 0.8837(11) 0.3245(4) 0.055(4) Uani 1 1 d U . .
N26 N -0.1381(5) 0.9466(9) 0.3205(3) 0.056(3) Uani 1 1 d . . .
C27 C -0.1375(4) 1.0326(6) 0.3475(2) 0.052(4) Uani 1 1 d GU . .
C28 C -0.0789(4) 1.0570(8) 0.3776(2) 0.053(4) Uani 1 1 d GU . .
C29 C -0.0827(5) 1.1501(8) 0.4031(2) 0.076(4) Uani 1 1 d GU . .
H29 H -0.0427 1.1668 0.4236 0.092 Uiso 1 1 calc R . .
C30 C -0.1453(7) 1.2189(7) 0.3985(3) 0.091(5) Uani 1 1 d GU . .
C31 C -0.2040(5) 1.1944(8) 0.3684(3) 0.095(5) Uani 1 1 d GU . .
C32 C -0.2001(4) 1.1013(8) 0.3429(2) 0.074(4) Uani 1 1 d GU . .
H32 H -0.2402 1.0846 0.3224 0.089 Uiso 1 1 calc R . .
C33 C -0.0789(3) 0.7908(6) 0.29480(19) 0.054(4) Uani 1 1 d GU . .
C34 C -0.0449(4) 0.6766(7) 0.3020(2) 0.054(4) Uani 1 1 d GU . .
H34 H -0.0211 0.6540 0.3270 0.065 Uiso 1 1 calc R . .
C35 C -0.0458(4) 0.5956(6) 0.2725(3) 0.060(4) Uani 1 1 d GU . .
H35 H -0.0226 0.5176 0.2774 0.071 Uiso 1 1 calc R . .
C36 C -0.0806(4) 0.6287(7) 0.2358(2) 0.047(3) Uani 1 1 d GU . .
C37 C -0.1145(4) 0.7429(8) 0.22865(18) 0.050(4) Uani 1 1 d GU . .
H37 H -0.1383 0.7655 0.2036 0.061 Uiso 1 1 calc R . .
C38 C -0.1137(4) 0.8239(6) 0.2581(2) 0.048(4) Uani 1 1 d GU . .
H38 H -0.1369 0.9019 0.2532 0.058 Uiso 1 1 calc R . .
C39 C -0.0786(3) 0.5464(6) 0.20318(19) 0.047(3) Uani 1 1 d GU . .
C40 C -0.0876(4) 0.4194(7) 0.2059(2) 0.057(4) Uani 1 1 d GU . .
H40 H -0.0941 0.3846 0.2285 0.068 Uiso 1 1 calc R . .
C41 C -0.0872(4) 0.3433(6) 0.1754(3) 0.056(4) Uani 1 1 d GU . .
H41 H -0.0933 0.2565 0.1773 0.067 Uiso 1 1 calc R . .
C42 C -0.0777(4) 0.3942(8) 0.1423(2) 0.051(3) Uani 1 1 d GU . .
C43 C -0.0687(4) 0.5212(8) 0.1396(2) 0.056(4) Uani 1 1 d GU . .
H43 H -0.0623 0.5559 0.1170 0.067 Uiso 1 1 calc R . .
C44 C -0.0692(4) 0.5972(6) 0.1700(2) 0.064(4) Uani 1 1 d GU . .
H44 H -0.0630 0.6840 0.1682 0.077 Uiso 1 1 calc R . .
N45 N -0.1367(5) 0.2282(9) 0.1050(3) 0.051(3) Uani 1 1 d . . .
C46 C -0.0861(6) 0.3109(11) 0.1087(4) 0.045(3) Uani 1 1 d U . .
C47 C -0.0441(6) 0.3211(10) 0.0815(3) 0.040(3) Uani 1 1 d U . .
N48 N -0.0588(5) 0.2492(8) 0.0504(3) 0.043(3) Uani 1 1 d . . .
C49 C -0.1127(3) 0.1672(6) 0.0471(2) 0.042(4) Uani 1 1 d GU . .
C50 C -0.1514(4) 0.1552(7) 0.0740(2) 0.040(4) Uani 1 1 d GU . .
C51 C -0.2075(4) 0.0708(8) 0.0686(2) 0.052(4) Uani 1 1 d GU . .
H51 H -0.2339 0.0626 0.0870 0.062 Uiso 1 1 calc R . .
C52 C -0.2248(4) -0.0017(7) 0.0363(3) 0.052(4) Uani 1 1 d GU . .
C53 C -0.1861(4) 0.0104(7) 0.0094(2) 0.042(4) Uani 1 1 d GU . .
C54 C -0.1301(4) 0.0948(7) 0.0148(2) 0.055(4) Uani 1 1 d GU . .
H54 H -0.1036 0.1030 -0.0036 0.066 Uiso 1 1 calc R . .
C55 C 0.0192(3) 0.4077(6) 0.0863(2) 0.047(4) Uani 1 1 d GU . .
C56 C 0.0766(4) 0.4059(7) 0.1181(2) 0.065(4) Uani 1 1 d GU . .
H56 H 0.0750 0.3545 0.1388 0.078 Uiso 1 1 calc R . .
C57 C 0.1364(4) 0.4795(7) 0.1196(2) 0.050(4) Uani 1 1 d GU . .
H57 H 0.1756 0.4784 0.1414 0.060 Uiso 1 1 calc R . .
C58 C 0.1387(4) 0.5548(7) 0.0893(3) 0.049(3) Uani 1 1 d GU . .
C59 C 0.0813(5) 0.5566(7) 0.0575(2) 0.056(4) Uani 1 1 d GU . .
H59 H 0.0830 0.6080 0.0368 0.067 Uiso 1 1 calc R . .
C60 C 0.0216(4) 0.4830(7) 0.0560(2) 0.055(4) Uani 1 1 d GU . .
H60 H -0.0176 0.4841 0.0342 0.066 Uiso 1 1 calc R . .
C61 C 0.2033(3) 0.6346(6) 0.08984(18) 0.046(3) Uani 1 1 d GU . .
C62 C 0.2719(4) 0.5869(6) 0.1036(2) 0.051(4) Uani 1 1 d GU . .
H62 H 0.2782 0.5034 0.1118 0.061 Uiso 1 1 calc R . .
C63 C 0.3314(3) 0.6615(8) 0.1053(2) 0.049(4) Uani 1 1 d GU . .
H63 H 0.3783 0.6289 0.1147 0.059 Uiso 1 1 calc R . .
C64 C 0.3222(4) 0.7837(7) 0.0933(2) 0.045(4) Uani 1 1 d GU . .
C65 C 0.2535(5) 0.8314(6) 0.0796(2) 0.048(4) Uani 1 1 d GU . .
H65 H 0.2472 0.9150 0.0714 0.057 Uiso 1 1 calc R . .
C66 C 0.1941(4) 0.7569(6) 0.0778(2) 0.052(4) Uani 1 1 d GU . .
H66 H 0.1472 0.7895 0.0685 0.062 Uiso 1 1 calc R . .
N67 N 0.3800(5) 0.9289(8) 0.0637(3) 0.045(3) Uani 1 1 d . . .
C68 C 0.3846(6) 0.8644(11) 0.0938(4) 0.045(4) Uani 1 1 d U . .
C69 C 0.4471(6) 0.8731(11) 0.1258(3) 0.043(3) Uani 1 1 d U . .
N70 N 0.5040(5) 0.9357(9) 0.1227(3) 0.054(3) Uani 1 1 d . . .
C71 C 0.5019(5) 0.9959(6) 0.0907(2) 0.058(4) Uani 1 1 d GU . .
C72 C 0.4395(4) 0.9992(8) 0.0617(2) 0.049(4) Uani 1 1 d GU . .
C73 C 0.4371(5) 1.0683(8) 0.0295(2) 0.062(4) Uani 1 1 d GU . .
H73 H 0.3944 1.0706 0.0097 0.074 Uiso 1 1 calc R . .
C74 C 0.4971(6) 1.1341(8) 0.0263(2) 0.077(5) Uani 1 1 d GU . .
C75 C 0.5596(5) 1.1308(9) 0.0553(3) 0.099(5) Uani 1 1 d GU . .
C76 C 0.5620(4) 1.0617(8) 0.0875(3) 0.086(5) Uani 1 1 d GU . .
H76 H 0.6047 1.0594 0.1073 0.104 Uiso 1 1 calc R . .
C77 C 0.4509(4) 0.8143(6) 0.16225(17) 0.039(3) Uani 1 1 d GU . .
C78 C 0.3937(4) 0.8194(6) 0.1788(2) 0.052(4) Uani 1 1 d GU . .
H78 H 0.3513 0.8629 0.1667 0.062 Uiso 1 1 calc R . .
C79 C 0.3986(4) 0.7608(7) 0.2130(2) 0.044(3) Uani 1 1 d GU . .
H79 H 0.3596 0.7643 0.2243 0.053 Uiso 1 1 calc R . .
C80 C 0.4607(5) 0.6971(7) 0.23071(18) 0.047(3) Uani 1 1 d GU . .
C81 C 0.5178(4) 0.6920(7) 0.2142(2) 0.057(4) Uani 1 1 d GU . .
H81 H 0.5603 0.6484 0.2263 0.068 Uiso 1 1 calc R . .
C82 C 0.5130(4) 0.7506(7) 0.1799(2) 0.056(4) Uani 1 1 d GU . .
H82 H 0.5520 0.7471 0.1686 0.067 Uiso 1 1 calc R . .
C83 C 0.4649(4) 0.6312(7) 0.26692(19) 0.049(3) Uani 1 1 d GU . .
C84 C 0.4391(4) 0.6856(6) 0.2951(2) 0.058(4) Uani 1 1 d GU . .
H84 H 0.4158 0.7636 0.2910 0.070 Uiso 1 1 calc R . .
C85 C 0.4475(4) 0.6258(8) 0.3295(2) 0.053(4) Uani 1 1 d GU . .
H85 H 0.4299 0.6629 0.3488 0.063 Uiso 1 1 calc R . .
C86 C 0.4817(5) 0.5116(8) 0.3356(2) 0.047(3) Uani 1 1 d GU . .
C87 C 0.5075(5) 0.4573(7) 0.3074(2) 0.082(4) Uani 1 1 d GU . .
H87 H 0.5309 0.3793 0.3116 0.098 Uiso 1 1 calc R . .
C88 C 0.4991(4) 0.5171(7) 0.2730(2) 0.071(4) Uani 1 1 d GU . .
H88 H 0.5167 0.4799 0.2538 0.085 Uiso 1 1 calc R . .
F1 F -0.2622(4) 1.2637(8) 0.3657(2) 0.106(3) Uani 1 1 d . . .
F2 F -0.1495(4) 1.3077(8) 0.4229(2) 0.106(3) Uani 1 1 d . . .
F3 F 0.6360(4) 0.1566(6) 0.5194(2) 0.075(3) Uani 1 1 d . . .
F4 F 0.7183(4) 0.1406(8) 0.4730(3) 0.111(3) Uani 1 1 d . . .
F5 F -0.2780(4) -0.0829(6) 0.0308(2) 0.074(2) Uani 1 1 d . . .
F6 F -0.2041(4) -0.0627(6) -0.0200(2) 0.067(2) Uani 1 1 d . . .
F7 F 0.4972(4) 1.2000(8) -0.0044(2) 0.110(3) Uani 1 1 d . . .
F8 F 0.6172(4) 1.1848(9) 0.0501(3) 0.143(4) Uani 1 1 d . . .
C91 C 0.7246(7) 0.1046(11) 0.1976(3) 0.111(4) Uani 1 1 d DU . .
H91 H 0.6788 0.1498 0.1964 0.133 Uiso 1 1 calc R . .
Cl92 Cl 0.7057(3) -0.0468(5) 0.1994(2) 0.183(3) Uani 1 1 d DU . .
Cl93 Cl 0.7857(3) 0.1524(5) 0.23967(14) 0.1339(19) Uani 1 1 d DU . .
Cl94 Cl 0.7538(3) 0.1554(7) 0.16141(16) 0.214(3) Uani 1 1 d DU . .
C95 C 0.8217(8) 0.894(2) 0.4896(4) 0.179(4) Uani 0.569(7) 1 d PDU A 3
H95 H 0.8441 0.8102 0.4912 0.214 Uiso 0.569(7) 1 calc PR A 3
Cl96 Cl 0.7437(5) 0.8721(9) 0.4997(3) 0.153(4) Uani 0.569(7) 1 d PDU A 3
Cl97 Cl 0.8127(9) 0.9436(12) 0.4423(3) 0.311(6) Uani 0.569(7) 1 d PDU A 3
Cl98 Cl 0.8811(5) 0.9811(12) 0.5183(4) 0.281(6) Uani 0.569(7) 1 d PDU A 3
C95B C 0.8431(10) 0.910(2) 0.4769(4) 0.148(5) Uani 0.431(7) 1 d PDU A 4
H95B H 0.8754 0.8401 0.4738 0.178 Uiso 0.431(7) 1 calc PR A 4
Cl6B Cl 0.7981(10) 0.8569(17) 0.5061(4) 0.216(7) Uani 0.431(7) 1 d PDU A 4
Cl7B Cl 0.7817(6) 0.9283(11) 0.4319(3) 0.111(4) Uani 0.431(7) 1 d PDU A 4
Cl8B Cl 0.8965(12) 1.026(2) 0.4922(5) 0.456(12) Uani 0.431(7) 1 d PDU A 4
C99 C 0.3602(9) 0.1184(14) 0.2922(6) 0.113(4) Uani 0.432(6) 1 d PDU B 1
H99 H 0.3911 0.0944 0.3175 0.136 Uiso 0.432(6) 1 calc PR B 1
Cl10 Cl 0.2769(6) 0.1461(15) 0.2952(5) 0.271(6) Uani 0.432(6) 1 d PDU B 1
Cl11 Cl 0.3879(7) 0.2661(9) 0.2785(4) 0.147(5) Uani 0.432(6) 1 d PDU B 1
Cl12 Cl 0.3725(7) 0.0188(10) 0.2593(4) 0.140(5) Uani 0.432(6) 1 d PDU B 1
C99B C 0.3272(9) 0.1454(15) 0.2826(7) 0.193(5) Uani 0.568(6) 1 d PDU B 2
H99B H 0.3462 0.1503 0.3105 0.231 Uiso 0.568(6) 1 calc PR B 2
Cl1B Cl 0.3910(6) 0.0962(15) 0.2624(5) 0.243(7) Uani 0.568(6) 1 d PDU B 2
Cl2B Cl 0.2603(7) 0.0255(14) 0.2699(4) 0.264(6) Uani 0.568(6) 1 d PDU B 2
Cl3B Cl 0.2965(8) 0.2841(11) 0.2648(4) 0.243(6) Uani 0.568(6) 1 d PDU B 2

loop_
_atom_site_aniso_label
_atom_site_aniso_U_11
_atom_site_aniso_U_22
_atom_site_aniso_U_33
_atom_site_aniso_U_23
_atom_site_aniso_U_13
_atom_site_aniso_U_12
N1 0.051(7) 0.067(7) 0.045(8) 0.014(6) -0.004(6) 0.005(6)
C2 0.030(7) 0.057(8) 0.047(6) -0.004(6) -0.004(6) 0.009(7)
C3 0.040(6) 0.042(8) 0.033(7) -0.009(7) -0.005(5) -0.004(6)
N4 0.043(7) 0.048(7) 0.061(9) -0.001(7) -0.003(7) 0.003(6)
C5 0.062(7) 0.037(8) 0.033(7) 0.001(6) 0.005(6) -0.001(7)
C6 0.062(8) 0.039(8) 0.058(8) -0.002(7) 0.018(6) 0.007(6)
C7 0.053(8) 0.066(10) 0.072(7) 0.007(7) 0.013(7) 0.012(7)
C8 0.070(8) 0.060(10) 0.082(9) 0.015(8) 0.015(7) 0.007(8)
C9 0.071(8) 0.041(9) 0.075(9) 0.020(8) 0.012(7) -0.004(7)
C10 0.053(8) 0.062(9) 0.032(7) 0.000(7) -0.002(7) -0.017(6)
C11 0.035(6) 0.055(8) 0.034(8) 0.008(6) 0.002(5) 0.006(6)
C12 0.053(7) 0.057(8) 0.039(8) -0.005(6) 0.006(6) 0.000(6)
C13 0.060(7) 0.067(9) 0.039(8) -0.009(7) 0.013(6) 0.007(6)
C14 0.058(6) 0.058(8) 0.030(8) -0.003(6) 0.015(5) -0.001(6)
C15 0.027(6) 0.065(9) 0.047(8) -0.016(6) 0.005(6) -0.011(6)
C16 0.037(7) 0.066(9) 0.047(8) -0.012(7) 0.007(6) -0.010(6)
C17 0.050(6) 0.059(8) 0.037(7) -0.018(6) 0.013(5) -0.009(5)
C18 0.043(7) 0.065(9) 0.027(6) 0.001(7) 0.002(6) 0.004(6)
C19 0.043(7) 0.059(9) 0.048(7) 0.013(7) 0.015(6) 0.001(6)
C20 0.051(6) 0.042(8) 0.048(7) 0.004(7) 0.010(5) 0.010(6)
C21 0.049(6) 0.070(9) 0.044(7) 0.004(7) 0.016(6) -0.009(6)
C22 0.041(7) 0.073(9) 0.032(7) -0.014(7) 0.003(6) -0.015(6)
N23 0.058(7) 0.065(7) 0.043(7) 0.012(6) 0.016(6) 0.008(6)
C24 0.055(7) 0.048(8) 0.039(8) -0.001(7) 0.013(5) 0.008(6)
C25 0.049(7) 0.062(8) 0.050(7) 0.000(6) 0.008(6) -0.004(8)
N26 0.058(7) 0.076(8) 0.037(7) -0.005(6) 0.015(6) 0.014(7)
C27 0.035(7) 0.076(9) 0.050(9) -0.008(7) 0.018(6) 0.006(6)
C28 0.050(7) 0.060(8) 0.048(9) -0.010(6) 0.012(6) 0.005(7)
C29 0.095(8) 0.074(10) 0.066(10) -0.021(7) 0.032(8) -0.004(7)
C30 0.133(10) 0.086(11) 0.081(9) -0.023(8) 0.075(7) 0.021(8)
C31 0.089(8) 0.128(11) 0.095(11) -0.002(8) 0.076(7) 0.031(9)
C32 0.058(7) 0.122(12) 0.046(9) 0.017(7) 0.016(7) 0.030(8)
C33 0.040(8) 0.066(7) 0.046(6) -0.005(6) -0.009(7) 0.007(7)
C34 0.044(8) 0.072(7) 0.041(7) 0.013(6) 0.001(7) 0.011(7)
C35 0.072(9) 0.063(8) 0.041(6) 0.011(6) 0.010(7) 0.007(7)
C36 0.050(8) 0.047(6) 0.041(5) 0.003(5) 0.004(7) -0.006(6)
C37 0.050(9) 0.051(7) 0.043(7) 0.000(5) -0.001(7) -0.005(6)
C38 0.028(8) 0.054(7) 0.048(7) -0.005(6) -0.017(7) 0.002(6)
C39 0.033(8) 0.054(6) 0.044(6) -0.006(5) -0.006(7) -0.011(7)
C40 0.064(9) 0.054(6) 0.046(7) -0.004(5) 0.002(8) -0.006(8)
C41 0.062(9) 0.053(7) 0.051(6) -0.002(5) 0.010(8) -0.001(7)
C42 0.047(8) 0.053(6) 0.048(6) -0.009(5) 0.004(7) -0.011(7)
C43 0.069(9) 0.050(6) 0.042(7) -0.002(5) 0.002(8) -0.007(8)
C44 0.089(10) 0.051(7) 0.050(7) -0.006(5) 0.016(9) -0.007(8)
N45 0.047(7) 0.053(7) 0.046(7) 0.002(6) 0.001(6) -0.007(6)
C46 0.040(7) 0.043(7) 0.049(7) -0.002(6) 0.007(6) -0.010(7)
C47 0.030(6) 0.050(8) 0.032(7) 0.026(7) -0.008(6) 0.015(5)
N48 0.052(7) 0.040(6) 0.038(7) 0.011(6) 0.011(6) 0.002(6)
C49 0.036(7) 0.049(8) 0.034(8) 0.021(6) -0.006(6) -0.012(7)
C50 0.030(7) 0.041(8) 0.047(8) 0.000(7) 0.004(6) 0.000(6)
C51 0.045(8) 0.083(10) 0.029(7) 0.000(6) 0.013(7) -0.022(6)
C52 0.041(8) 0.069(9) 0.039(8) 0.000(6) -0.002(6) -0.007(7)
C53 0.034(7) 0.058(8) 0.026(8) 0.008(7) -0.006(6) 0.010(6)
C54 0.045(8) 0.083(10) 0.032(8) 0.008(7) 0.002(7) -0.007(6)
C55 0.044(6) 0.049(8) 0.054(8) 0.008(6) 0.019(5) 0.001(6)
C56 0.058(7) 0.057(9) 0.071(8) 0.024(7) 0.002(6) -0.011(6)
C57 0.066(7) 0.045(8) 0.033(7) 0.002(6) 0.003(6) -0.010(6)
C58 0.062(6) 0.037(7) 0.043(8) 0.009(6) 0.007(6) -0.006(6)
C59 0.055(7) 0.058(9) 0.052(8) 0.023(7) 0.009(6) 0.002(6)
C60 0.061(7) 0.057(9) 0.046(8) 0.005(6) 0.009(7) -0.006(6)
C61 0.052(5) 0.029(6) 0.058(9) -0.001(6) 0.015(7) 0.002(5)
C62 0.056(6) 0.037(7) 0.050(10) 0.014(7) -0.004(8) 0.001(5)
C63 0.041(6) 0.044(6) 0.053(10) -0.008(7) -0.004(8) 0.009(5)
C64 0.053(5) 0.043(6) 0.032(9) -0.007(7) -0.003(7) -0.009(5)
C65 0.056(6) 0.033(7) 0.046(9) -0.003(7) -0.001(8) -0.004(5)
C66 0.053(6) 0.026(6) 0.073(10) -0.002(7) 0.010(8) 0.002(5)
N67 0.031(6) 0.047(7) 0.045(8) 0.012(6) -0.014(6) 0.007(6)
C68 0.048(6) 0.050(8) 0.033(7) 0.006(7) 0.005(6) 0.007(6)
C69 0.044(7) 0.057(9) 0.029(6) -0.006(6) 0.008(5) 0.002(7)
N70 0.042(7) 0.078(8) 0.036(7) 0.012(6) 0.001(6) -0.002(6)
C71 0.052(8) 0.069(10) 0.046(9) 0.013(8) 0.000(6) -0.012(7)
C72 0.061(7) 0.063(9) 0.021(8) 0.005(6) 0.007(6) -0.003(8)
C73 0.054(7) 0.082(10) 0.047(8) 0.025(7) 0.009(7) 0.002(7)
C74 0.067(8) 0.090(11) 0.080(9) 0.019(8) 0.027(6) -0.014(8)
C75 0.049(8) 0.127(13) 0.122(11) 0.047(9) 0.023(7) -0.011(9)
C76 0.070(8) 0.091(11) 0.091(10) 0.012(8) 0.009(9) -0.032(8)
C77 0.046(7) 0.042(8) 0.025(6) -0.006(6) 0.003(5) -0.009(6)
C78 0.049(6) 0.057(9) 0.052(7) 0.008(6) 0.017(6) 0.005(7)
C79 0.031(6) 0.060(9) 0.037(7) -0.004(6) 0.005(6) 0.006(6)
C80 0.033(6) 0.064(8) 0.039(6) -0.013(5) -0.002(5) 0.010(6)
C81 0.031(6) 0.102(10) 0.030(7) -0.003(7) -0.005(6) 0.022(7)
C82 0.043(7) 0.082(10) 0.036(7) -0.004(7) -0.003(6) 0.006(7)
C83 0.043(8) 0.059(7) 0.038(6) -0.005(5) -0.003(6) 0.008(6)
C84 0.069(9) 0.052(8) 0.055(7) 0.001(6) 0.018(7) 0.005(7)
C85 0.059(8) 0.045(7) 0.056(7) -0.002(6) 0.019(7) -0.005(6)
C86 0.051(8) 0.049(7) 0.034(6) -0.008(6) -0.001(7) -0.005(6)
C87 0.096(11) 0.097(10) 0.057(7) 0.015(6) 0.028(8) 0.051(8)
C88 0.084(10) 0.088(8) 0.041(7) 0.000(6) 0.015(8) 0.038(8)
F1 0.096(6) 0.142(7) 0.093(6) -0.013(6) 0.047(5) 0.053(6)
F2 0.116(6) 0.127(7) 0.088(6) -0.033(6) 0.048(6) 0.023(6)
F3 0.084(5) 0.074(5) 0.057(6) 0.014(4) -0.002(5) -0.004(4)
F4 0.089(6) 0.120(7) 0.125(8) 0.041(6) 0.026(6) 0.067(5)
F5 0.061(5) 0.093(6) 0.064(6) -0.012(5) 0.010(5) -0.042(4)
F6 0.075(5) 0.070(5) 0.047(5) -0.011(4) 0.000(5) -0.018(4)
F7 0.088(6) 0.134(7) 0.105(7) 0.051(6) 0.017(6) -0.029(6)
F8 0.077(6) 0.197(9) 0.147(9) 0.081(7) 0.013(6) -0.055(6)
C91 0.085(11) 0.137(8) 0.111(9) -0.015(9) 0.025(7) 0.014(10)
Cl92 0.122(4) 0.142(4) 0.277(8) -0.033(4) 0.036(5) 0.001(4)
Cl93 0.112(4) 0.169(4) 0.110(4) -0.020(3) 0.008(3) 0.034(3)
Cl94 0.202(5) 0.347(8) 0.109(4) -0.073(5) 0.069(4) -0.125(6)
C95 0.183(5) 0.180(6) 0.176(6) 0.005(4) 0.052(4) 0.006(4)
Cl96 0.207(7) 0.125(7) 0.120(7) 0.003(6) 0.032(6) -0.066(7)
Cl97 0.543(17) 0.186(10) 0.303(7) 0.157(8) 0.288(9) 0.180(12)
Cl98 0.166(7) 0.249(12) 0.487(12) -0.162(11) 0.189(8) -0.064(7)
C95B 0.148(6) 0.148(6) 0.146(6) 0.000(4) 0.032(4) 0.007(4)
Cl6B 0.298(15) 0.216(16) 0.136(9) 0.035(11) 0.058(11) -0.037(13)
Cl7B 0.119(8) 0.109(9) 0.105(7) -0.038(7) 0.028(6) -0.043(7)
Cl8B 0.52(2) 0.54(2) 0.168(16) 0.164(14) -0.170(14) -0.389(16)
C99 0.112(5) 0.117(6) 0.113(6) 0.001(4) 0.032(4) 0.003(4)
Cl10 0.219(7) 0.307(15) 0.357(15) 0.216(10) 0.201(9) 0.170(8)
Cl11 0.182(11) 0.096(6) 0.159(12) -0.015(7) 0.036(9) 0.010(7)
Cl12 0.161(11) 0.111(7) 0.142(10) -0.028(7) 0.029(9) -0.018(8)
C99B 0.191(6) 0.196(6) 0.194(6) -0.001(4) 0.054(4) -0.003(4)
Cl1B 0.126(7) 0.282(14) 0.310(17) -0.036(14) 0.038(9) 0.031(8)
Cl2B 0.215(10) 0.358(10) 0.213(14) -0.033(13) 0.042(11) -0.105(10)
Cl3B 0.279(14) 0.250(8) 0.216(13) -0.011(9) 0.092(12) 0.091(8)

loop_
_atom_type_symbol
_atom_type_description
_atom_type_scat_dispersion_real
_atom_type_scat_dispersion_imag
_atom_type_scat_source
C C 0.0033 0.0016 'International Tables Vol C Tables 4.2.6.8 and 6.1.1.4'
H H 0.0000 0.0000 'International Tables Vol C Tables 4.2.6.8 and 6.1.1.4'
N N 0.0061 0.0033 'International Tables Vol C Tables 4.2.6.8 and 6.1.1.4'
F F 0.0171 0.0103 'International Tables Vol C Tables 4.2.6.8 and 6.1.1.4'
Cl Cl 0.1484 0.1585 'International Tables Vol C Tables 4.2.6.8 and 6.1.1.4'

loop_
_geom_angle_atom_site_label_1
_geom_angle_atom_site_label_2
_geom_angle_atom_site_label_3
_geom_angle
C2 N1 C6 118.7(10)
N1 C2 C3 122.1(12)
N1 C2 C86 115.5(11)
C3 C2 C86 122.3(10)
N4 C3 C2 119.1(11)
N4 C3 C11 114.8(10)
C2 C3 C11 126.1(11)
C3 N4 C5 118.7(10)
N4 C5 C6 121.2(7)
N4 C5 C10 118.8(7)
C6 C5 C10 120.0
N1 C6 C5 120.0(7)
N1 C6 C7 120.0(7)
C5 C6 C7 120.0
C6 C7 C8 120.0
C6 C7 H7 120.0
C8 C7 H7 120.0
F4 C8 C9 117.5(8)
F4 C8 C7 122.4(8)
C9 C8 C7 120.0
F3 C9 C8 118.4(7)
F3 C9 C10 121.6(7)
C8 C9 C10 120.0
C9 C10 C5 120.0
C9 C10 H10 120.0
C5 C10 H10 120.0
C12 C11 C16 120.0
C12 C11 C3 119.5(6)
C16 C11 C3 120.5(6)
C11 C12 C13 120.0
C11 C12 H12 120.0
C13 C12 H12 120.0
C14 C13 C12 120.0
C14 C13 H13 120.0
C12 C13 H13 120.0
C15 C14 C13 120.0
C15 C14 C17 121.5(6)
C13 C14 C17 118.4(6)
C14 C15 C16 120.0
C14 C15 H15 120.0
C16 C15 H15 120.0
C15 C16 C11 120.0
C15 C16 H16 120.0
C11 C16 H16 120.0
C18 C17 C22 120.0
C18 C17 C14 119.1(6)
C22 C17 C14 120.9(6)
C17 C18 C19 120.0
C17 C18 H18 120.0
C19 C18 H18 120.0
C18 C19 C20 120.0
C18 C19 H19 120.0
C20 C19 H19 120.0
C21 C20 C19 120.0
C21 C20 C24 122.2(7)
C19 C20 C24 117.7(7)
C20 C21 C22 120.0
C20 C21 H21 120.0
C22 C21 H21 120.0
C21 C22 C17 120.0
C21 C22 H22 120.0
C17 C22 H22 120.0
C24 N23 C28 118.4(10)
N23 C24 C25 120.9(11)
N23 C24 C20 114.7(11)
C25 C24 C20 124.4(11)
N26 C25 C24 121.7(12)
N26 C25 C33 113.7(10)
C24 C25 C33 124.5(11)
C25 N26 C27 115.2(10)
N26 C27 C28 124.3(7)
N26 C27 C32 115.6(7)
C28 C27 C32 120.0
N23 C28 C27 119.4(7)
N23 C28 C29 120.6(7)
C27 C28 C29 120.0
C30 C29 C28 120.0
C30 C29 H29 120.0
C28 C29 H29 120.0
F2 C30 C29 120.3(8)
F2 C30 C31 119.7(8)
C29 C30 C31 120.0
F1 C31 C32 123.1(8)
F1 C31 C30 116.9(8)
C32 C31 C30 120.0
C31 C32 C27 120.0
C31 C32 H32 120.0
C27 C32 H32 120.0
C34 C33 C38 120.0
C34 C33 C25 122.6(6)
C38 C33 C25 117.3(6)
C33 C34 C35 120.0
C33 C34 H34 120.0
C35 C34 H34 120.0
C36 C35 C34 120.0
C36 C35 H35 120.0
C34 C35 H35 120.0
C35 C36 C37 120.0
C35 C36 C39 121.2(6)
C37 C36 C39 118.7(6)
C36 C37 C38 120.0
C36 C37 H37 120.0
C38 C37 H37 120.0
C37 C38 C33 120.0
C37 C38 H38 120.0
C33 C38 H38 120.0
C40 C39 C44 120.0
C40 C39 C36 119.9(5)
C44 C39 C36 120.1(5)
C41 C40 C39 120.0
C41 C40 H40 120.0
C39 C40 H40 120.0
C40 C41 C42 120.0
C40 C41 H41 120.0
C42 C41 H41 120.0
C41 C42 C43 120.0
C41 C42 C46 118.2(7)
C43 C42 C46 121.4(7)
C44 C43 C42 120.0
C44 C43 H43 120.0
C42 C43 H43 120.0
C43 C44 C39 120.0
C43 C44 H44 120.0
C39 C44 H44 120.0
C46 N45 C50 118.4(10)
N45 C46 C47 121.3(12)
N45 C46 C42 114.5(11)
C47 C46 C42 124.2(10)
N48 C47 C46 120.5(11)
N48 C47 C55 116.2(10)
C46 C47 C55 123.2(10)
C49 N48 C47 116.4(9)
N48 C49 C50 122.6(6)
N48 C49 C54 117.4(6)
C50 C49 C54 120.0
N45 C50 C51 119.3(7)
N45 C50 C49 120.6(7)
C51 C50 C49 120.0
C52 C51 C50 120.0
C52 C51 H51 120.0
C50 C51 H51 120.0
F5 C52 C51 120.7(7)
F5 C52 C53 119.3(7)
C51 C52 C53 120.0
F6 C53 C54 123.0(7)
F6 C53 C52 117.0(7)
C54 C53 C52 120.0
C53 C54 C49 120.0
C53 C54 H54 120.0
C49 C54 H54 120.0
C56 C55 C60 120.0
C56 C55 C47 122.3(6)
C60 C55 C47 117.4(6)
C55 C56 C57 120.0
C55 C56 H56 120.0
C57 C56 H56 120.0
C56 C57 C58 120.0
C56 C57 H57 120.0
C58 C57 H57 120.0
C59 C58 C57 120.0
C59 C58 C61 118.7(6)
C57 C58 C61 121.3(6)
C58 C59 C60 120.0
C58 C59 H59 120.0
C60 C59 H59 120.0
C59 C60 C55 120.0
C59 C60 H60 120.0
C55 C60 H60 120.0
C62 C61 C66 120.0
C62 C61 C58 119.9(5)
C66 C61 C58 120.1(5)
C63 C62 C61 120.0
C63 C62 H62 120.0
C61 C62 H62 120.0
C62 C63 C64 120.0
C62 C63 H63 120.0
C64 C63 H63 120.0
C65 C64 C63 120.0
C65 C64 C68 118.8(7)
C63 C64 C68 121.2(7)
C66 C65 C64 120.0
C66 C65 H65 120.0
C64 C65 H65 120.0
C65 C66 C61 120.0
C65 C66 H66 120.0
C61 C66 H66 120.0
C68 N67 C72 117.5(10)
N67 C68 C69 121.3(11)
N67 C68 C64 115.4(11)
C69 C68 C64 123.3(11)
N70 C69 C68 119.8(11)
N70 C69 C77 117.0(10)
C68 C69 C77 123.2(11)
C69 N70 C71 119.3(10)
N70 C71 C72 120.8(7)
N70 C71 C76 119.1(7)
C72 C71 C76 120.0
C71 C72 C73 120.0
C71 C72 N67 120.6(7)
C73 C72 N67 119.3(7)
C72 C73 C74 120.0
C72 C73 H73 120.0
C74 C73 H73 120.0
F7 C74 C73 121.7(8)
F7 C74 C75 118.3(8)
C73 C74 C75 120.0
F8 C75 C76 121.2(8)
F8 C75 C74 118.6(8)
C76 C75 C74 120.0
C75 C76 C71 120.0
C75 C76 H76 120.0
C71 C76 H76 120.0
C78 C77 C82 120.0
C78 C77 C69 121.5(6)
C82 C77 C69 118.5(6)
C77 C78 C79 120.0
C77 C78 H78 120.0
C79 C78 H78 120.0
C80 C79 C78 120.0
C80 C79 H79 120.0
C78 C79 H79 120.0
C81 C80 C79 120.0
C81 C80 C83 120.2(6)
C79 C80 C83 119.8(6)
C82 C81 C80 120.0
C82 C81 H81 120.0
C80 C81 H81 120.0
C81 C82 C77 120.0
C81 C82 H82 120.0
C77 C82 H82 120.0
C84 C83 C88 120.0
C84 C83 C80 121.0(5)
C88 C83 C80 118.9(5)
C85 C84 C83 120.0
C85 C84 H84 120.0
C83 C84 H84 120.0
C84 C85 C86 120.0
C84 C85 H85 120.0
C86 C85 H85 120.0
C85 C86 C87 120.0
C85 C86 C2 122.8(7)
C87 C86 C2 117.1(7)
C88 C87 C86 120.0
C88 C87 H87 120.0
C86 C87 H87 120.0
C87 C88 C83 120.0
C87 C88 H88 120.0
C83 C88 H88 120.0
Cl94 C91 Cl92 118.2(8)
Cl94 C91 Cl93 108.5(7)
Cl92 C91 Cl93 110.7(7)
Cl94 C91 H91 106.2
Cl92 C91 H91 106.2
Cl93 C91 H91 106.2
Cl98 C95 Cl96 117.6(12)
Cl98 C95 Cl97 109.4(13)
Cl96 C95 Cl97 113.2(11)
Cl98 C95 H95 105.2
Cl96 C95 H95 105.2
Cl97 C95 H95 105.2
Cl8B C95B Cl6B 115.8(14)
Cl8B C95B Cl7B 116.2(13)
Cl6B C95B Cl7B 107.9(11)
Cl8B C95B H95B 105.3
Cl6B C95B H95B 105.3
Cl7B C95B H95B 105.3
Cl10 C99 Cl12 118.6(13)
Cl10 C99 Cl11 102.7(10)
Cl12 C99 Cl11 105.0(11)
Cl10 C99 H99 110.0
Cl12 C99 H99 110.0
Cl11 C99 H99 110.0
Cl3B C99B Cl1B 109.6(13)
Cl3B C99B Cl2B 112.5(12)
Cl1B C99B Cl2B 102.4(11)
Cl3B C99B H99B 110.7
Cl1B C99B H99B 110.7
Cl2B C99B H99B 110.7

loop_
_geom_bond_atom_site_label_1
_geom_bond_atom_site_label_2
_geom_bond_distance
N1 C2 1.323(13)
N1 C6 1.350(11)
C2 C3 1.429(16)
C2 C86 1.509(14)
C3 N4 1.325(14)
C3 C11 1.481(13)
N4 C5 1.373(11)
C5 C6 1.3900
C5 C10 1.3900
C6 C7 1.3900
C7 C8 1.3900
C7 H7 0.9500
C8 F4 1.293(9)
C8 C9 1.3900
C9 F3 1.327(9)
C9 C10 1.3900
C10 H10 0.9500
C11 C12 1.3900
C11 C16 1.3900
C12 C13 1.3900
C12 H12 0.9500
C13 C14 1.3900
C13 H13 0.9500
C14 C15 1.3900
C14 C17 1.484(8)
C15 C16 1.3900
C15 H15 0.9500
C16 H16 0.9500
C17 C18 1.3900
C17 C22 1.3900
C18 C19 1.3900
C18 H18 0.9500
C19 C20 1.3900
C19 H19 0.9500
C20 C21 1.3900
C20 C24 1.474(13)
C21 C22 1.3900
C21 H21 0.9500
C22 H22 0.9500
N23 C24 1.337(14)
N23 C28 1.356(11)
C24 C25 1.425(16)
C25 N26 1.347(14)
C25 C33 1.474(14)
N26 C27 1.359(11)
C27 C28 1.3900
C27 C32 1.3900
C28 C29 1.3900
C29 C30 1.3900
C29 H29 0.9500
C30 F2 1.330(10)
C30 C31 1.3900
C31 F1 1.333(10)
C31 C32 1.3900
C32 H32 0.9500
C33 C34 1.3900
C33 C38 1.3900
C34 C35 1.3900
C34 H34 0.9500
C35 C36 1.3900
C35 H35 0.9500
C36 C37 1.3900
C36 C39 1.503(9)
C37 C38 1.3900
C37 H37 0.9500
C38 H38 0.9500
C39 C40 1.3900
C39 C44 1.3900
C40 C41 1.3900
C40 H40 0.9500
C41 C42 1.3900
C41 H41 0.9500
C42 C43 1.3900
C42 C46 1.505(13)
C43 C44 1.3900
C43 H43 0.9500
C44 H44 0.9500
N45 C46 1.305(13)
N45 C50 1.354(11)
C46 C47 1.442(16)
C47 N48 1.350(14)
C47 C55 1.513(12)
N48 C49 1.349(10)
C49 C50 1.3900
C49 C54 1.3900
C50 C51 1.3900
C51 C52 1.3900
C51 H51 0.9500
C52 F5 1.326(8)
C52 C53 1.3900
C53 F6 1.311(9)
C53 C54 1.3900
C54 H54 0.9500
C55 C56 1.3900
C55 C60 1.3900
C56 C57 1.3900
C56 H56 0.9500
C57 C58 1.3900
C57 H57 0.9500
C58 C59 1.3900
C58 C61 1.510(8)
C59 C60 1.3900
C59 H59 0.9500
C60 H60 0.9500
C61 C62 1.3900
C61 C66 1.3900
C62 C63 1.3900
C62 H62 0.9500
C63 C64 1.3900
C63 H63 0.9500
C64 C65 1.3900
C64 C68 1.484(13)
C65 C66 1.3900
C65 H65 0.9500
C66 H66 0.9500
N67 C68 1.291(14)
N67 C72 1.393(11)
C68 C69 1.456(15)
C69 N70 1.319(13)
C69 C77 1.467(13)
N70 C71 1.335(11)
C71 C72 1.3900
C71 C76 1.3900
C72 C73 1.3900
C73 C74 1.3900
C73 H73 0.9500
C74 F7 1.335(10)
C74 C75 1.3900
C75 F8 1.312(10)
C75 C76 1.3900
C76 H76 0.9500
C77 C78 1.3900
C77 C82 1.3900
C78 C79 1.3900
C78 H78 0.9500
C79 C80 1.3900
C79 H79 0.9500
C80 C81 1.3900
C80 C83 1.493(9)
C81 C82 1.3900
C81 H81 0.9500
C82 H82 0.9500
C83 C84 1.3900
C83 C88 1.3900
C84 C85 1.3900
C84 H84 0.9500
C85 C86 1.3900
C85 H85 0.9500
C86 C87 1.3900
C87 C88 1.3900
C87 H87 0.9500
C88 H88 0.9500
C91 Cl94 1.665(12)
C91 Cl92 1.682(12)
C91 Cl93 1.765(11)
C91 H91 1.0000
C95 Cl98 1.641(16)
C95 Cl96 1.656(15)
C95 Cl97 1.786(15)
C95 H95 1.0000
C95B Cl8B 1.633(17)
C95B Cl6B 1.643(17)
C95B Cl7B 1.783(15)
C95B H95B 1.0000
C99 Cl10 1.665(16)
C99 Cl12 1.682(17)
C99 Cl11 1.797(16)
C99 H99 1.0000
C99B Cl3B 1.682(16)
C99B Cl1B 1.679(18)
C99B Cl2B 1.804(16)
C99B H99B 1.0000

loop_
_geom_torsion_atom_site_label_1
_geom_torsion_atom_site_label_2
_geom_torsion_atom_site_label_3
_geom_torsion_atom_site_label_4
_geom_torsion
C6 N1 C2 C3 -1.2(16)
C6 N1 C2 C86 176.8(8)
N1 C2 C3 N4 3.0(17)
C86 C2 C3 N4 -174.8(10)
N1 C2 C3 C11 -178.9(10)
C86 C2 C3 C11 3.3(17)
C2 C3 N4 C5 -2.0(15)
C11 C3 N4 C5 179.7(7)
C3 N4 C5 C6 -0.7(12)
C3 N4 C5 C10 -179.9(8)
C2 N1 C6 C5 -1.5(13)
C2 N1 C6 C7 -179.8(8)
N4 C5 C6 N1 2.5(9)
C10 C5 C6 N1 -178.3(8)
N4 C5 C6 C7 -179.2(7)
C10 C5 C6 C7 0.0
N1 C6 C7 C8 178.3(8)
C5 C6 C7 C8 0.0
C6 C7 C8 F4 -175.0(8)
C6 C7 C8 C9 0.0
F4 C8 C9 F3 -4.7(8)
C7 C8 C9 F3 180.0(8)
F4 C8 C9 C10 175.3(8)
C7 C8 C9 C10 0.0
F3 C9 C10 C5 -180.0(8)
C8 C9 C10 C5 0.0
N4 C5 C10 C9 179.2(7)
C6 C5 C10 C9 0.0
N4 C3 C11 C12 51.6(11)
C2 C3 C11 C12 -126.6(10)
N4 C3 C11 C16 -128.7(8)
C2 C3 C11 C16 53.1(13)
C16 C11 C12 C13 0.0
C3 C11 C12 C13 179.7(7)
C11 C12 C13 C14 0.0
C12 C13 C14 C15 0.0
C12 C13 C14 C17 178.3(6)
C13 C14 C15 C16 0.0
C17 C14 C15 C16 -178.2(6)
C14 C15 C16 C11 0.0
C12 C11 C16 C15 0.0
C3 C11 C16 C15 -179.7(7)
C15 C14 C17 C18 132.5(4)
C13 C14 C17 C18 -45.7(6)
C15 C14 C17 C22 -46.3(6)
C13 C14 C17 C22 135.5(4)
C22 C17 C18 C19 0.0
C14 C17 C18 C19 -178.8(6)
C17 C18 C19 C20 0.0
C18 C19 C20 C21 0.0
C18 C19 C20 C24 177.2(7)
C19 C20 C21 C22 0.0
C24 C20 C21 C22 -177.1(8)
C20 C21 C22 C17 0.0
C18 C17 C22 C21 0.0
C14 C17 C22 C21 178.8(6)
C28 N23 C24 C25 -2.8(16)
C28 N23 C24 C20 176.2(9)
C21 C20 C24 N23 -130.7(8)
C19 C20 C24 N23 52.2(11)
C21 C20 C24 C25 48.3(14)
C19 C20 C24 C25 -128.8(11)
N23 C24 C25 N26 2.9(19)
C20 C24 C25 N26 -176.0(10)
N23 C24 C25 C33 -178.3(10)
C20 C24 C25 C33 2.8(18)
C24 C25 N26 C27 -1.4(16)
C33 C25 N26 C27 179.7(8)
C25 N26 C27 C28 0.0(12)
C25 N26 C27 C32 177.7(8)
C24 N23 C28 C27 1.4(12)
C24 N23 C28 C29 -176.2(8)
N26 C27 C28 N23 0.1(9)
C32 C27 C28 N23 -177.6(8)
N26 C27 C28 C29 177.6(8)
C32 C27 C28 C29 0.0
N23 C28 C29 C30 177.5(8)
C27 C28 C29 C30 0.0
C28 C29 C30 F2 179.7(8)
C28 C29 C30 C31 0.0
F2 C30 C31 F1 0.3(8)
C29 C30 C31 F1 180.0(8)
F2 C30 C31 C32 -179.7(8)
C29 C30 C31 C32 0.0
F1 C31 C32 C27 -180.0(9)
C30 C31 C32 C27 0.0
N26 C27 C32 C31 -177.8(7)
C28 C27 C32 C31 0.0
N26 C25 C33 C34 -142.6(8)
C24 C25 C33 C34 38.5(14)
N26 C25 C33 C38 41.0(11)
C24 C25 C33 C38 -137.9(10)
C38 C33 C34 C35 0.0
C25 C33 C34 C35 -176.3(7)
C33 C34 C35 C36 0.0
C34 C35 C36 C37 0.0
C34 C35 C36 C39 176.3(6)
C35 C36 C37 C38 0.0
C39 C36 C37 C38 -176.4(6)
C36 C37 C38 C33 0.0
C34 C33 C38 C37 0.0
C25 C33 C38 C37 176.5(7)
C35 C36 C39 C40 42.9(6)
C37 C36 C39 C40 -140.7(4)
C35 C36 C39 C44 -138.3(4)
C37 C36 C39 C44 38.1(6)
C44 C39 C40 C41 0.0
C36 C39 C40 C41 178.8(6)
C39 C40 C41 C42 0.0
C40 C41 C42 C43 0.0
C40 C41 C42 C46 -173.0(8)
C41 C42 C43 C44 0.0
C46 C42 C43 C44 172.8(8)
C42 C43 C44 C39 0.0
C40 C39 C44 C43 0.0
C36 C39 C44 C43 -178.8(6)
C50 N45 C46 C47 -3.1(16)
C50 N45 C46 C42 175.3(8)
C41 C42 C46 N45 37.1(12)
C43 C42 C46 N45 -135.8(8)
C41 C42 C46 C47 -144.6(9)
C43 C42 C46 C47 42.6(13)
N45 C46 C47 N48 3.6(17)
C42 C46 C47 N48 -174.7(10)
N45 C46 C47 C55 -174.4(9)
C42 C46 C47 C55 7.3(16)
C46 C47 N48 C49 -1.7(14)
C55 C47 N48 C49 176.5(7)
C47 N48 C49 C50 -0.5(11)
C47 N48 C49 C54 178.2(7)
C46 N45 C50 C51 -176.8(8)
C46 N45 C50 C49 0.9(12)
N48 C49 C50 N45 1.0(9)
C54 C49 C50 N45 -177.7(8)
N48 C49 C50 C51 178.6(7)
C54 C49 C50 C51 0.0
N45 C50 C51 C52 177.7(7)
C49 C50 C51 C52 0.0
C50 C51 C52 F5 179.8(7)
C50 C51 C52 C53 0.0
F5 C52 C53 F6 -1.3(7)
C51 C52 C53 F6 178.5(7)
F5 C52 C53 C54 -179.8(7)
C51 C52 C53 C54 0.0
F6 C53 C54 C49 -178.4(8)
C52 C53 C54 C49 0.0
N48 C49 C54 C53 -178.7(6)
C50 C49 C54 C53 0.0
N48 C47 C55 C56 -123.4(8)
C46 C47 C55 C56 54.7(12)
N48 C47 C55 C60 50.9(10)
C46 C47 C55 C60 -131.0(9)
C60 C55 C56 C57 0.0
C47 C55 C56 C57 174.2(7)
C55 C56 C57 C58 0.0
C56 C57 C58 C59 0.0
C56 C57 C58 C61 -179.1(6)
C57 C58 C59 C60 0.0
C61 C58 C59 C60 179.2(6)
C58 C59 C60 C55 0.0
C56 C55 C60 C59 0.0
C47 C55 C60 C59 -174.5(7)
C59 C58 C61 C62 -136.4(4)
C57 C58 C61 C62 42.7(7)
C59 C58 C61 C66 45.8(6)
C57 C58 C61 C66 -135.0(4)
C66 C61 C62 C63 0.0
C58 C61 C62 C63 -177.8(6)
C61 C62 C63 C64 0.0
C62 C63 C64 C65 0.0
C62 C63 C64 C68 -178.2(8)
C63 C64 C65 C66 0.0
C68 C64 C65 C66 178.2(8)
C64 C65 C66 C61 0.0
C62 C61 C66 C65 0.0
C58 C61 C66 C65 177.7(6)
C72 N67 C68 C69 5.3(16)
C72 N67 C68 C64 -175.5(8)
C65 C64 C68 N67 -44.0(12)
C63 C64 C68 N67 134.1(8)
C65 C64 C68 C69 135.1(9)
C63 C64 C68 C69 -46.7(13)
N67 C68 C69 N70 -8.6(17)
C64 C68 C69 N70 172.3(10)
N67 C68 C69 C77 171.9(10)
C64 C68 C69 C77 -7.2(16)
C68 C69 N70 C71 3.7(16)
C77 C69 N70 C71 -176.8(8)
C69 N70 C71 C72 3.8(13)
C69 N70 C71 C76 180.0(8)
N70 C71 C72 C73 176.2(8)
C76 C71 C72 C73 0.0
N70 C71 C72 N67 -7.0(9)
C76 C71 C72 N67 176.8(8)
C68 N67 C72 C71 2.1(12)
C68 N67 C72 C73 178.9(8)
C71 C72 C73 C74 0.0
N67 C72 C73 C74 -176.8(8)
C72 C73 C74 F7 178.9(9)
C72 C73 C74 C75 0.0
F7 C74 C75 F8 -4.9(9)
C73 C74 C75 F8 174.1(10)
F7 C74 C75 C76 -179.0(8)
C73 C74 C75 C76 0.0
F8 C75 C76 C71 -173.9(10)
C74 C75 C76 C71 0.0
N70 C71 C76 C75 -176.3(7)
C72 C71 C76 C75 0.0
N70 C69 C77 C78 136.6(8)
C68 C69 C77 C78 -43.9(12)
N70 C69 C77 C82 -44.5(11)
C68 C69 C77 C82 135.0(9)
C82 C77 C78 C79 0.0
C69 C77 C78 C79 178.9(7)
C77 C78 C79 C80 0.0
C78 C79 C80 C81 0.0
C78 C79 C80 C83 -178.2(6)
C79 C80 C81 C82 0.0
C83 C80 C81 C82 178.2(6)
C80 C81 C82 C77 0.0
C78 C77 C82 C81 0.0
C69 C77 C82 C81 -178.9(7)
C81 C80 C83 C84 139.0(4)
C79 C80 C83 C84 -42.7(7)
C81 C80 C83 C88 -37.1(7)
C79 C80 C83 C88 141.1(4)
C88 C83 C84 C85 0.0
C80 C83 C84 C85 -176.1(6)
C83 C84 C85 C86 0.0
C84 C85 C86 C87 0.0
C84 C85 C86 C2 176.2(8)
N1 C2 C86 C85 -146.0(8)
C3 C2 C86 C85 32.0(14)
N1 C2 C86 C87 30.3(12)
C3 C2 C86 C87 -151.7(9)
C85 C86 C87 C88 0.0
C2 C86 C87 C88 -176.4(8)
C86 C87 C88 C83 0.0
C84 C83 C88 C87 0.0
C80 C83 C88 C87 176.2(6)
